data_4335413
loop_
_publ_author_name
'Christian Hering'
'Julia Rothe'
'Axel Schulz'
'Alexander Villinger'

_publ_contact_author_address
;
Universit\"at Rostock
Institut f\"ur Chemie
Abteilung f\"ur Anorganische Chemie
Albert-Einstein-Strasse 3a 
18059 Rostock
Bundesrepublik Deutschland
;
_publ_contact_author_email
;
axel.schulz@uni-rostock.de'
;
_publ_contact_author_fax '+49 (0)381/498-6382'
_publ_contact_author_name 'Axel Schulz'
_publ_contact_author_phone '+49 (0)381/498-6400'
_publ_section_title
;
 Structure and Bonding of Novel Acyclic Bisaminoarsenium Cations
;
_journal_name_full 'Inorganic Chemistry'
_journal_page_first 7781
_journal_page_last 7790
_journal_paper_doi 10.1021/ic4010104
_journal_volume 52
_journal_year 2013
_chemical_formula_moiety 'C12 H36 As N2 Si4 +, Cl7 Ga2 -'
_chemical_formula_sum 'C12 H36 As Cl7 Ga2 N2 Si4'
_chemical_formula_weight 783.30
_chemical_name_systematic
;
 bis-(N,N-bis(trimethylsilyl)amino)arsenium heptachlorodigallate
;
_space_group_IT_number 14
_symmetry_cell_setting monoclinic
_symmetry_Int_Tables_number 14
_symmetry_space_group_name_Hall '-P 2yn'
_symmetry_space_group_name_H-M 'P 1 21/n 1'
_atom_sites_solution_hydrogens geom
_atom_sites_solution_primary direct
_atom_sites_solution_secondary difmap
_audit_author_name 'Villinger, A.; Hering, C.'
_audit_creation_method SHELXL-97
_cell_angle_alpha 90.00
_cell_angle_beta 97.015(2)
_cell_angle_gamma 90.00
_cell_formula_units_Z 4
_cell_length_a 16.1118(5)
_cell_length_b 12.2508(4)
_cell_length_c 16.8897(6)
_cell_measurement_reflns_used 6728
_cell_measurement_temperature 173(2)
_cell_measurement_theta_max 50.961
_cell_measurement_theta_min 4.684
_cell_volume 3308.77(19)
_computing_cell_refinement 'Bruker Apex V7.51A'
_computing_data_collection 'Bruker Apex V7.51A'
_computing_data_reduction 'Bruker SAINT'
_computing_molecular_graphics 'ORTEP-3v2.01 (Farrugia, 1997)'
_computing_publication_material SHELXL-97
_computing_structure_refinement 'SHELXL-97 (Sheldrick, 1997)'
_computing_structure_solution 'SHELXS-97 (Sheldrick, 1997)'
_diffrn_ambient_temperature 173(2)
_diffrn_measured_fraction_theta_full 0.995
_diffrn_measured_fraction_theta_max 0.995
_diffrn_measurement_device_type 'Bruker Apex Kappa II-CCD-diffractometer'
_diffrn_measurement_method 'phi and omega scans'
_diffrn_radiation_monochromator graphite
_diffrn_radiation_source 'sealed tube'
_diffrn_radiation_type MoK\a
_diffrn_radiation_wavelength 0.71073
_diffrn_reflns_av_R_equivalents 0.0588
_diffrn_reflns_av_sigmaI/netI 0.0649
_diffrn_reflns_limit_h_max 19
_diffrn_reflns_limit_h_min -21
_diffrn_reflns_limit_k_max 16
_diffrn_reflns_limit_k_min -16
_diffrn_reflns_limit_l_max 21
_diffrn_reflns_limit_l_min -22
_diffrn_reflns_number 43213
_diffrn_reflns_theta_full 29.00
_diffrn_reflns_theta_max 29.00
_diffrn_reflns_theta_min 1.65
_exptl_absorpt_coefficient_mu 3.337
_exptl_absorpt_correction_T_max 0.8249
_exptl_absorpt_correction_T_min 0.4660
_exptl_absorpt_correction_type multi-scan
_exptl_absorpt_process_details '(SADABS; Sheldrick, 2004)'
_exptl_crystal_colour yellow
_exptl_crystal_density_diffrn 1.572
_exptl_crystal_description block
_exptl_crystal_F_000 1568
_exptl_crystal_size_max 0.27
_exptl_crystal_size_mid 0.13
_exptl_crystal_size_min 0.06
_refine_diff_density_max 2.132
_refine_diff_density_min -0.722
_refine_diff_density_rms 0.098
_refine_ls_extinction_method none
_refine_ls_goodness_of_fit_ref 1.004
_refine_ls_hydrogen_treatment constr
_refine_ls_matrix_type full
_refine_ls_number_parameters 265
_refine_ls_number_reflns 8744
_refine_ls_number_restraints 0
_refine_ls_restrained_S_all 1.004
_refine_ls_R_factor_all 0.0980
_refine_ls_R_factor_gt 0.0454
_refine_ls_shift/su_max 0.001
_refine_ls_shift/su_mean 0.000
_refine_ls_structure_factor_coef Fsqd
_refine_ls_weighting_details 'calc w=1/[\s^2^(Fo^2^)+(0.0421P)^2^+2.2043P] where P=(Fo^2^+2Fc^2^)/3'
_refine_ls_weighting_scheme calc
_refine_ls_wR_factor_gt 0.0877
_refine_ls_wR_factor_ref 0.1053
_reflns_number_gt 5359
_reflns_number_total 8744
_reflns_threshold_expression >2\s(I)
_cod_data_source_file ic4010104_si_001_4.cif
_cod_data_source_block ch227_[((me3si)2n)2as][ga2cl7]
_cod_original_sg_symbol_H-M 'P 21/n'
_cod_database_code 4335413

loop_
_symmetry_equiv_pos_as_xyz
'x, y, z'
'-x+1/2, y+1/2, -z+1/2'
'-x, -y, -z'
'x-1/2, -y-1/2, z-1/2'

loop_
_atom_site_label
_atom_site_type_symbol
_atom_site_fract_x
_atom_site_fract_y
_atom_site_fract_z
_atom_site_U_iso_or_equiv
_atom_site_adp_type
_atom_site_occupancy
_atom_site_symmetry_multiplicity
_atom_site_calc_flag
_atom_site_refinement_flags
As1 As 0.91063(2) 0.82385(3) 0.06424(2) 0.03219(11) Uani 1 1 d .
N1 N 0.89751(17) 0.7943(2) 0.16527(17) 0.0277(6) Uani 1 1 d .
N2 N 0.82254(17) 0.7761(2) 0.00054(18) 0.0307(7) Uani 1 1 d .
Si1 Si 0.94351(6) 0.89729(8) 0.23414(6) 0.0313(2) Uani 1 1 d .
Si2 Si 0.87185(7) 0.66117(9) 0.19985(7) 0.0413(3) Uani 1 1 d .
Si3 Si 0.84889(7) 0.73178(9) -0.09641(7) 0.0386(3) Uani 1 1 d .
Si4 Si 0.71501(6) 0.80018(9) 0.01574(7) 0.0372(3) Uani 1 1 d .
C1 C 0.8840(3) 0.8996(4) 0.3212(2) 0.0496(11) Uani 1 1 d .
H1A H 0.8250 0.9153 0.3032 0.074 Uiso 1 1 calc R
H1B H 0.9068 0.9564 0.3586 0.074 Uiso 1 1 calc R
H1C H 0.8886 0.8285 0.3479 0.074 Uiso 1 1 calc R
C2 C 0.9335(2) 1.0297(3) 0.1820(2) 0.0412(10) Uani 1 1 d .
H2A H 0.9666 1.0285 0.1370 0.062 Uiso 1 1 calc R
H2B H 0.9540 1.0880 0.2190 0.062 Uiso 1 1 calc R
H2C H 0.8747 1.0429 0.1622 0.062 Uiso 1 1 calc R
C3 C 1.0566(2) 0.8712(4) 0.2638(3) 0.0496(11) Uani 1 1 d .
H3A H 1.0634 0.8045 0.2960 0.074 Uiso 1 1 calc R
H3B H 1.0813 0.9330 0.2952 0.074 Uiso 1 1 calc R
H3C H 1.0847 0.8623 0.2160 0.074 Uiso 1 1 calc R
C4 C 0.9572(3) 0.6198(4) 0.2776(3) 0.0607(13) Uani 1 1 d .
H4A H 1.0103 0.6185 0.2548 0.091 Uiso 1 1 calc R
H4B H 0.9454 0.5469 0.2974 0.091 Uiso 1 1 calc R
H4C H 0.9610 0.6721 0.3218 0.091 Uiso 1 1 calc R
C5 C 0.8713(3) 0.5611(3) 0.1177(3) 0.0556(12) Uani 1 1 d .
H5A H 0.8233 0.5751 0.0775 0.083 Uiso 1 1 calc R
H5B H 0.8673 0.4870 0.1389 0.083 Uiso 1 1 calc R
H5C H 0.9232 0.5680 0.0931 0.083 Uiso 1 1 calc R
C6 C 0.7710(3) 0.6616(4) 0.2434(3) 0.0618(13) Uani 1 1 d .
H6A H 0.7757 0.7098 0.2900 0.093 Uiso 1 1 calc R
H6B H 0.7580 0.5873 0.2596 0.093 Uiso 1 1 calc R
H6C H 0.7262 0.6879 0.2034 0.093 Uiso 1 1 calc R
C7 C 0.9601(3) 0.6870(4) -0.0825(3) 0.0610(14) Uani 1 1 d .
H7A H 0.9964 0.7506 -0.0706 0.091 Uiso 1 1 calc R
H7B H 0.9736 0.6519 -0.1314 0.091 Uiso 1 1 calc R
H7C H 0.9687 0.6351 -0.0382 0.091 Uiso 1 1 calc R
C8 C 0.8379(3) 0.8434(4) -0.1710(3) 0.0581(13) Uani 1 1 d .
H8A H 0.7785 0.8550 -0.1896 0.087 Uiso 1 1 calc R
H8B H 0.8675 0.8237 -0.2163 0.087 Uiso 1 1 calc R
H8C H 0.8619 0.9107 -0.1465 0.087 Uiso 1 1 calc R
C9 C 0.7813(3) 0.6143(4) -0.1286(3) 0.0563(12) Uani 1 1 d .
H9A H 0.7857 0.5593 -0.0861 0.084 Uiso 1 1 calc R
H9B H 0.7991 0.5824 -0.1770 0.084 Uiso 1 1 calc R
H9C H 0.7231 0.6389 -0.1397 0.084 Uiso 1 1 calc R
C10 C 0.6641(2) 0.8668(4) -0.0763(3) 0.0528(12) Uani 1 1 d .
H10A H 0.6939 0.9344 -0.0858 0.079 Uiso 1 1 calc R
H10B H 0.6058 0.8838 -0.0699 0.079 Uiso 1 1 calc R
H10C H 0.6657 0.8175 -0.1217 0.079 Uiso 1 1 calc R
C11 C 0.6600(3) 0.6700(4) 0.0319(3) 0.0596(13) Uani 1 1 d .
H11A H 0.6618 0.6223 -0.0145 0.089 Uiso 1 1 calc R
H11B H 0.6017 0.6854 0.0389 0.089 Uiso 1 1 calc R
H11C H 0.6877 0.6337 0.0797 0.089 Uiso 1 1 calc R
C12 C 0.7107(2) 0.8988(3) 0.0986(3) 0.0441(10) Uani 1 1 d .
H12A H 0.7372 0.8665 0.1485 0.066 Uiso 1 1 calc R
H12B H 0.6523 0.9162 0.1037 0.066 Uiso 1 1 calc R
H12C H 0.7405 0.9657 0.0872 0.066 Uiso 1 1 calc R
Ga1 Ga 1.18317(3) 0.77014(4) 0.04973(3) 0.03710(12) Uani 1 1 d .
Ga2 Ga 1.42343(3) 0.76236(4) 0.09522(3) 0.03881(12) Uani 1 1 d .
Cl1 Cl 1.11127(7) 0.65898(9) 0.11147(8) 0.0612(3) Uani 1 1 d .
Cl2 Cl 1.12119(7) 0.92540(9) 0.03371(7) 0.0520(3) Uani 1 1 d .
Cl3 Cl 1.22508(8) 0.70892(14) -0.05566(8) 0.0782(4) Uani 1 1 d .
Cl4 Cl 1.29744(7) 0.81323(11) 0.13933(6) 0.0573(3) Uani 1 1 d .
Cl5 Cl 1.41725(9) 0.59201(10) 0.07344(9) 0.0761(4) Uani 1 1 d .
Cl6 Cl 1.50974(7) 0.80389(10) 0.19766(7) 0.0585(3) Uani 1 1 d .
Cl7 Cl 1.43541(8) 0.86283(10) -0.00524(7) 0.0616(3) Uani 1 1 d .

loop_
_atom_site_aniso_label
_atom_site_aniso_U_11
_atom_site_aniso_U_22
_atom_site_aniso_U_33
_atom_site_aniso_U_23
_atom_site_aniso_U_13
_atom_site_aniso_U_12
As1 0.0268(2) 0.0407(2) 0.0290(2) -0.00187(16) 0.00315(15) -0.00914(17)
N1 0.0279(16) 0.0241(16) 0.0310(16) -0.0010(12) 0.0032(12) -0.0017(12)
N2 0.0236(15) 0.0312(17) 0.0366(17) -0.0090(13) 0.0005(13) -0.0041(13)
Si1 0.0343(6) 0.0316(6) 0.0271(5) -0.0020(4) 0.0005(4) 0.0003(4)
Si2 0.0521(7) 0.0303(6) 0.0429(7) 0.0063(5) 0.0112(5) -0.0065(5)
Si3 0.0366(6) 0.0436(7) 0.0344(6) -0.0116(5) 0.0000(5) 0.0029(5)
Si4 0.0226(5) 0.0354(6) 0.0532(7) -0.0099(5) 0.0033(5) -0.0032(4)
C1 0.063(3) 0.050(3) 0.038(2) -0.008(2) 0.014(2) -0.003(2)
C2 0.046(2) 0.032(2) 0.044(2) -0.0064(17) 0.0019(18) -0.0064(18)
C3 0.040(2) 0.053(3) 0.051(3) -0.009(2) -0.016(2) 0.005(2)
C4 0.081(3) 0.048(3) 0.051(3) 0.021(2) 0.002(2) 0.006(3)
C5 0.072(3) 0.026(2) 0.068(3) -0.003(2) 0.007(2) -0.003(2)
C6 0.069(3) 0.057(3) 0.063(3) 0.007(2) 0.028(3) -0.021(3)
C7 0.041(3) 0.094(4) 0.049(3) -0.017(3) 0.010(2) 0.013(2)
C8 0.073(3) 0.060(3) 0.042(3) -0.008(2) 0.010(2) -0.003(3)
C9 0.059(3) 0.044(3) 0.063(3) -0.023(2) -0.004(2) -0.001(2)
C10 0.032(2) 0.052(3) 0.070(3) -0.012(2) -0.010(2) 0.006(2)
C11 0.038(2) 0.052(3) 0.090(4) -0.015(3) 0.015(2) -0.015(2)
C12 0.030(2) 0.046(3) 0.057(3) -0.011(2) 0.0104(19) 0.0036(18)
Ga1 0.0330(2) 0.0420(3) 0.0375(2) 0.00044(19) 0.00917(18) 0.00163(19)
Ga2 0.0371(3) 0.0352(3) 0.0451(3) 0.0080(2) 0.00876(19) 0.00161(19)
Cl1 0.0629(7) 0.0431(7) 0.0821(9) 0.0161(6) 0.0264(6) -0.0002(5)
Cl2 0.0556(7) 0.0401(6) 0.0576(7) 0.0119(5) -0.0040(5) 0.0002(5)
Cl3 0.0638(8) 0.1183(12) 0.0564(8) -0.0382(8) 0.0222(6) -0.0119(8)
Cl4 0.0390(6) 0.0952(10) 0.0375(6) -0.0085(6) 0.0042(4) 0.0096(6)
Cl5 0.0868(10) 0.0332(7) 0.1052(11) 0.0028(6) 0.0001(8) -0.0020(6)
Cl6 0.0493(7) 0.0681(8) 0.0558(7) 0.0086(6) -0.0024(5) -0.0096(6)
Cl7 0.0787(8) 0.0578(8) 0.0521(7) 0.0177(6) 0.0227(6) 0.0023(6)

loop_
_atom_type_symbol
_atom_type_description
_atom_type_scat_dispersion_real
_atom_type_scat_dispersion_imag
_atom_type_scat_source
C C 0.0033 0.0016 'International Tables Vol C Tables 4.2.6.8 and 6.1.1.4'
H H 0.0000 0.0000 'International Tables Vol C Tables 4.2.6.8 and 6.1.1.4'
N N 0.0061 0.0033 'International Tables Vol C Tables 4.2.6.8 and 6.1.1.4'
Si Si 0.0817 0.0704 'International Tables Vol C Tables 4.2.6.8 and 6.1.1.4'
Cl Cl 0.1484 0.1585 'International Tables Vol C Tables 4.2.6.8 and 6.1.1.4'
Ga Ga 0.2307 1.6083 'International Tables Vol C Tables 4.2.6.8 and 6.1.1.4'
As As 0.0499 2.0058 'International Tables Vol C Tables 4.2.6.8 and 6.1.1.4'

loop_
_geom_angle_atom_site_label_1
_geom_angle_atom_site_label_2
_geom_angle_atom_site_label_3
_geom_angle
_geom_angle_site_symmetry_1
_geom_angle_site_symmetry_3
N2 As1 N1 109.53(13) . .
N2 As1 Cl2 86.72(10) . 3_775
N1 As1 Cl2 127.14(9) . 3_775
N2 As1 Cl2 134.81(10) . .
N1 As1 Cl2 114.76(9) . .
Cl2 As1 Cl2 73.94(3) 3_775 .
N2 As1 Cl1 123.20(10) . .
N1 As1 Cl1 83.61(9) . .
Cl2 As1 Cl1 129.49(3) 3_775 .
Cl2 As1 Cl1 55.95(2) . .
As1 N1 Si2 123.66(16) . .
As1 N1 Si1 112.72(15) . .
Si2 N1 Si1 121.03(16) . .
As1 N2 Si4 124.78(17) . .
As1 N2 Si3 112.73(15) . .
Si4 N2 Si3 120.57(16) . .
N1 Si1 C2 107.50(15) . .
N1 Si1 C1 108.05(17) . .
C2 Si1 C1 110.04(19) . .
N1 Si1 C3 111.36(17) . .
C2 Si1 C3 107.8(2) . .
C1 Si1 C3 112.0(2) . .
N1 Si2 C5 109.73(18) . .
N1 Si2 C4 107.36(18) . .
C5 Si2 C4 106.6(2) . .
N1 Si2 C6 111.83(19) . .
C5 Si2 C6 111.9(2) . .
C4 Si2 C6 109.2(2) . .
N2 Si3 C9 107.60(19) . .
N2 Si3 C8 112.17(18) . .
C9 Si3 C8 111.8(2) . .
N2 Si3 C7 107.48(17) . .
C9 Si3 C7 109.4(2) . .
C8 Si3 C7 108.3(2) . .
N2 Si4 C10 106.65(18) . .
N2 Si4 C12 109.75(15) . .
C10 Si4 C12 107.0(2) . .
N2 Si4 C11 111.26(18) . .
C10 Si4 C11 109.3(2) . .
C12 Si4 C11 112.7(2) . .
Si1 C1 H1A 109.5 . .
Si1 C1 H1B 109.5 . .
H1A C1 H1B 109.5 . .
Si1 C1 H1C 109.5 . .
H1A C1 H1C 109.5 . .
H1B C1 H1C 109.5 . .
Si1 C2 H2A 109.5 . .
Si1 C2 H2B 109.5 . .
H2A C2 H2B 109.5 . .
Si1 C2 H2C 109.5 . .
H2A C2 H2C 109.5 . .
H2B C2 H2C 109.5 . .
Si1 C3 H3A 109.5 . .
Si1 C3 H3B 109.5 . .
H3A C3 H3B 109.5 . .
Si1 C3 H3C 109.5 . .
H3A C3 H3C 109.5 . .
H3B C3 H3C 109.5 . .
Si2 C4 H4A 109.5 . .
Si2 C4 H4B 109.5 . .
H4A C4 H4B 109.5 . .
Si2 C4 H4C 109.5 . .
H4A C4 H4C 109.5 . .
H4B C4 H4C 109.5 . .
Si2 C5 H5A 109.5 . .
Si2 C5 H5B 109.5 . .
H5A C5 H5B 109.5 . .
Si2 C5 H5C 109.5 . .
H5A C5 H5C 109.5 . .
H5B C5 H5C 109.5 . .
Si2 C6 H6A 109.5 . .
Si2 C6 H6B 109.5 . .
H6A C6 H6B 109.5 . .
Si2 C6 H6C 109.5 . .
H6A C6 H6C 109.5 . .
H6B C6 H6C 109.5 . .
Si3 C7 H7A 109.5 . .
Si3 C7 H7B 109.5 . .
H7A C7 H7B 109.5 . .
Si3 C7 H7C 109.5 . .
H7A C7 H7C 109.5 . .
H7B C7 H7C 109.5 . .
Si3 C8 H8A 109.5 . .
Si3 C8 H8B 109.5 . .
H8A C8 H8B 109.5 . .
Si3 C8 H8C 109.5 . .
H8A C8 H8C 109.5 . .
H8B C8 H8C 109.5 . .
Si3 C9 H9A 109.5 . .
Si3 C9 H9B 109.5 . .
H9A C9 H9B 109.5 . .
Si3 C9 H9C 109.5 . .
H9A C9 H9C 109.5 . .
H9B C9 H9C 109.5 . .
Si4 C10 H10A 109.5 . .
Si4 C10 H10B 109.5 . .
H10A C10 H10B 109.5 . .
Si4 C10 H10C 109.5 . .
H10A C10 H10C 109.5 . .
H10B C10 H10C 109.5 . .
Si4 C11 H11A 109.5 . .
Si4 C11 H11B 109.5 . .
H11A C11 H11B 109.5 . .
Si4 C11 H11C 109.5 . .
H11A C11 H11C 109.5 . .
H11B C11 H11C 109.5 . .
Si4 C12 H12A 109.5 . .
Si4 C12 H12B 109.5 . .
H12A C12 H12B 109.5 . .
Si4 C12 H12C 109.5 . .
H12A C12 H12C 109.5 . .
H12B C12 H12C 109.5 . .
Cl3 Ga1 Cl1 115.57(6) . .
Cl3 Ga1 Cl2 113.49(6) . .
Cl1 Ga1 Cl2 110.71(5) . .
Cl3 Ga1 Cl4 108.85(5) . .
Cl1 Ga1 Cl4 105.26(5) . .
Cl2 Ga1 Cl4 101.66(5) . .
Cl5 Ga2 Cl7 116.03(6) . .
Cl5 Ga2 Cl6 112.69(5) . .
Cl7 Ga2 Cl6 113.19(5) . .
Cl5 Ga2 Cl4 107.13(6) . .
Cl7 Ga2 Cl4 105.55(5) . .
Cl6 Ga2 Cl4 100.54(5) . .
Ga1 Cl1 As1 93.24(4) . .
Ga1 Cl2 As1 96.00(4) . .
Ga1 Cl4 Ga2 112.78(5) . .

loop_
_geom_bond_atom_site_label_1
_geom_bond_atom_site_label_2
_geom_bond_distance
_geom_bond_site_symmetry_2
As1 N2 1.772(3) .
As1 N1 1.782(3) .
As1 Cl2 3.4970(11) 3_775
As1 Cl2 3.7081(12) .
As1 Cl1 3.8127(12) .
N1 Si2 1.798(3) .
N1 Si1 1.812(3) .
N2 Si4 1.807(3) .
N2 Si3 1.824(3) .
Si1 C2 1.843(4) .
Si1 C1 1.851(4) .
Si1 C3 1.857(4) .
Si2 C5 1.852(4) .
Si2 C4 1.853(4) .
Si2 C6 1.864(4) .
Si3 C9 1.846(4) .
Si3 C8 1.853(5) .
Si3 C7 1.861(4) .
Si4 C10 1.856(5) .
Si4 C12 1.856(4) .
Si4 C11 1.860(4) .
C1 H1A 0.9800 .
C1 H1B 0.9800 .
C1 H1C 0.9800 .
C2 H2A 0.9800 .
C2 H2B 0.9800 .
C2 H2C 0.9800 .
C3 H3A 0.9800 .
C3 H3B 0.9800 .
C3 H3C 0.9800 .
C4 H4A 0.9800 .
C4 H4B 0.9800 .
C4 H4C 0.9800 .
C5 H5A 0.9800 .
C5 H5B 0.9800 .
C5 H5C 0.9800 .
C6 H6A 0.9800 .
C6 H6B 0.9800 .
C6 H6C 0.9800 .
C7 H7A 0.9800 .
C7 H7B 0.9800 .
C7 H7C 0.9800 .
C8 H8A 0.9800 .
C8 H8B 0.9800 .
C8 H8C 0.9800 .
C9 H9A 0.9800 .
C9 H9B 0.9800 .
C9 H9C 0.9800 .
C10 H10A 0.9800 .
C10 H10B 0.9800 .
C10 H10C 0.9800 .
C11 H11A 0.9800 .
C11 H11B 0.9800 .
C11 H11C 0.9800 .
C12 H12A 0.9800 .
C12 H12B 0.9800 .
C12 H12C 0.9800 .
Ga1 Cl3 2.1167(12) .
Ga1 Cl1 2.1398(12) .
Ga1 Cl2 2.1499(12) .
Ga1 Cl4 2.2974(12) .
Ga2 Cl5 2.1193(13) .
Ga2 Cl7 2.1240(12) .
Ga2 Cl6 2.1444(12) .
Ga2 Cl4 2.3310(11) .

loop_
_geom_torsion_atom_site_label_1
_geom_torsion_atom_site_label_2
_geom_torsion_atom_site_label_3
_geom_torsion_atom_site_label_4
_geom_torsion
_geom_torsion_site_symmetry_1
N2 As1 N1 Si2 51.6(2) .
Cl2 As1 N1 Si2 152.75(12) 3_775
Cl2 As1 N1 Si2 -119.15(16) .
Cl1 As1 N1 Si2 -71.38(17) .
N2 As1 N1 Si1 -146.50(15) .
Cl2 As1 N1 Si1 -45.40(19) 3_775
Cl2 As1 N1 Si1 42.71(17) .
Cl1 As1 N1 Si1 90.48(14) .
N1 As1 N2 Si4 47.7(2) .
Cl2 As1 N2 Si4 -80.76(19) 3_775
Cl2 As1 N2 Si4 -144.17(13) .
Cl1 As1 N2 Si4 142.87(15) .
N1 As1 N2 Si3 -148.12(16) .
Cl2 As1 N2 Si3 83.47(15) 3_775
Cl2 As1 N2 Si3 20.1(2) .
Cl1 As1 N2 Si3 -52.9(2) .
As1 N1 Si1 C2 32.8(2) .
Si2 N1 Si1 C2 -164.77(19) .
As1 N1 Si1 C1 151.57(19) .
Si2 N1 Si1 C1 -46.0(2) .
As1 N1 Si1 C3 -85.0(2) .
Si2 N1 Si1 C3 77.4(2) .
As1 N1 Si2 C5 5.2(3) .
Si1 N1 Si2 C5 -155.2(2) .
As1 N1 Si2 C4 120.6(2) .
Si1 N1 Si2 C4 -39.8(3) .
As1 N1 Si2 C6 -119.6(2) .
Si1 N1 Si2 C6 79.9(2) .
As1 N2 Si3 C9 144.9(2) .
Si4 N2 Si3 C9 -50.1(3) .
As1 N2 Si3 C8 -91.7(2) .
Si4 N2 Si3 C8 73.2(3) .
As1 N2 Si3 C7 27.2(3) .
Si4 N2 Si3 C7 -167.8(2) .
As1 N2 Si4 C10 123.9(2) .
Si3 N2 Si4 C10 -39.2(3) .
As1 N2 Si4 C12 8.4(3) .
Si3 N2 Si4 C12 -154.7(2) .
As1 N2 Si4 C11 -117.0(3) .
Si3 N2 Si4 C11 79.9(3) .
Cl3 Ga1 Cl1 As1 -111.96(5) .
Cl2 Ga1 Cl1 As1 18.83(5) .
Cl4 Ga1 Cl1 As1 127.92(4) .
N2 As1 Cl1 Ga1 112.86(12) .
N1 As1 Cl1 Ga1 -137.95(10) .
Cl2 As1 Cl1 Ga1 -3.93(6) 3_775
Cl2 As1 Cl1 Ga1 -12.20(4) .
Cl3 Ga1 Cl2 As1 112.41(5) .
Cl1 Ga1 Cl2 As1 -19.46(5) .
Cl4 Ga1 Cl2 As1 -130.89(4) .
N2 As1 Cl2 Ga1 -92.89(14) .
N1 As1 Cl2 Ga1 74.83(11) .
Cl2 As1 Cl2 Ga1 -161.18(6) 3_775
Cl1 As1 Cl2 Ga1 12.19(3) .
Cl3 Ga1 Cl4 Ga2 -5.70(8) .
Cl1 Ga1 Cl4 Ga2 118.77(6) .
Cl2 Ga1 Cl4 Ga2 -125.73(6) .
Cl5 Ga2 Cl4 Ga1 -57.65(7) .
Cl7 Ga2 Cl4 Ga1 66.58(7) .
Cl6 Ga2 Cl4 Ga1 -175.55(6) .
